data_2233671
loop_
_publ_author_name
'Bibila Mayaya Bisseyou, Yvon'
'Timotou, Ad\'eyol\'e'
'Adjou, Ajouby'
'Kakou-Yao, Rita'
'Tenon Abodou, Jules'

_publ_section_title
;
 Ethyl
 4-cyano-7-nitro-1,2,3,3a,4,5-hexahydropyrrolo[1,2-<i>a</i>]quinoline-4-carboxylate
;
_journal_coeditor_code WN2466
_journal_issue 2
_journal_name_full 'Acta Crystallographica Section E'
_journal_page_first o550
_journal_page_last o551
_journal_paper_doi 10.1107/S1600536812003480
_journal_volume 68
_journal_year 2012
_chemical_formula_iupac 'C16 H17 N3 O4'
_chemical_formula_moiety 'C16 H17 N3 O4'
_chemical_formula_sum 'C16 H17 N3 O4'
_chemical_formula_weight 315.33
_chemical_name_systematic
;
Ethyl 4-cyano-7-nitro-1,2,3,3a,4,5-hexahydropyrrolo[1,2-<i>a</i>]quinoline-4-
carboxylate
;
_space_group_IT_number 2
_symmetry_cell_setting triclinic
_symmetry_space_group_name_Hall '-P 1'
_symmetry_space_group_name_H-M 'P -1'
_atom_sites_solution_hydrogens geom
_atom_sites_solution_primary direct
_atom_sites_solution_secondary difmap
_audit_creation_method SHELXL-97
_cell_angle_alpha 79.3320(10)
_cell_angle_beta 82.6090(10)
_cell_angle_gamma 80.429(2)
_cell_formula_units_Z 2
_cell_length_a 7.2292(2)
_cell_length_b 9.1589(3)
_cell_length_c 11.8243(5)
_cell_measurement_reflns_used 9677
_cell_measurement_temperature 223(2)
_cell_measurement_theta_max 29.16
_cell_measurement_theta_min 1.76
_cell_volume 754.79(5)
_computing_cell_refinement 'DENZO and SCALEPACK (Otwinowski & Minor, 1997)'
_computing_data_collection 'COLLECT (Nonius, 2001)'
_computing_data_reduction 'DENZO and SCALEPACK (Otwinowski & Minor, 1997)'
_computing_molecular_graphics 'ORTEP-3 for Windows (Farrugia, 1997) and PLATON (Spek, 2009)'
_computing_publication_material 'WinGX (Farrugia, 1999)'
_computing_structure_refinement 'SHELXL97 (Sheldrick, 2008)'
_computing_structure_solution 'SHELXS97 (Sheldrick, 2008)'
_diffrn_ambient_temperature 223(2)
_diffrn_measured_fraction_theta_full 0.952
_diffrn_measured_fraction_theta_max 0.952
_diffrn_measurement_device_type 'Nonius KappaCCD area-detector'
_diffrn_measurement_method '\f and \w scans'
_diffrn_radiation_monochromator graphite
_diffrn_radiation_source 'fine-focus sealed tube'
_diffrn_radiation_type MoK\a
_diffrn_radiation_wavelength 0.71073
_diffrn_reflns_av_R_equivalents 0.049
_diffrn_reflns_av_sigmaI/netI 0.0496
_diffrn_reflns_limit_h_max 9
_diffrn_reflns_limit_h_min 0
_diffrn_reflns_limit_k_max 12
_diffrn_reflns_limit_k_min -11
_diffrn_reflns_limit_l_max 16
_diffrn_reflns_limit_l_min -15
_diffrn_reflns_number 9677
_diffrn_reflns_theta_full 29.16
_diffrn_reflns_theta_max 29.16
_diffrn_reflns_theta_min 1.76
_exptl_absorpt_coefficient_mu 0.102
_exptl_absorpt_correction_type none
_exptl_crystal_colour yellow
_exptl_crystal_density_diffrn 1.387
_exptl_crystal_density_method 'not measured'
_exptl_crystal_description prism
_exptl_crystal_F_000 332
_exptl_crystal_size_max 0.25
_exptl_crystal_size_mid 0.20
_exptl_crystal_size_min 0.15
_refine_diff_density_max 0.749
_refine_diff_density_min -0.613
_refine_ls_extinction_coef 0.38(4)
_refine_ls_extinction_expression Fc^*^=kFc[1+0.001xFc^2^\l^3^/sin(2\q)]^-1/4^
_refine_ls_extinction_method 'SHELXL97 (Sheldrick, 2008)'
_refine_ls_goodness_of_fit_ref 1.171
_refine_ls_hydrogen_treatment constr
_refine_ls_matrix_type full
_refine_ls_number_parameters 214
_refine_ls_number_reflns 3879
_refine_ls_number_restraints 12
_refine_ls_restrained_S_all 1.170
_refine_ls_R_factor_all 0.1262
_refine_ls_R_factor_gt 0.0830
_refine_ls_shift/su_max 0.000
_refine_ls_shift/su_mean 0.000
_refine_ls_structure_factor_coef Fsqd
_refine_ls_weighting_details 'calc w=1/[\s^2^(Fo^2^)+(0.1394P)^2^+0.0744P] where P=(Fo^2^+2Fc^2^)/3'
_refine_ls_weighting_scheme calc
_refine_ls_wR_factor_gt 0.1995
_refine_ls_wR_factor_ref 0.2473
_reflns_number_gt 2498
_reflns_number_total 3879
_reflns_threshold_expression I>2\s(I)
_cod_data_source_file wn2466.cif
_cod_data_source_block I
_cod_database_code 2233671
_cod_database_fobs_code 2233671

loop_
_symmetry_equiv_pos_as_xyz
'x, y, z'
'-x, -y, -z'

loop_
_atom_site_type_symbol
_atom_site_label
_atom_site_fract_x
_atom_site_fract_y
_atom_site_fract_z
_atom_site_U_iso_or_equiv
_atom_site_adp_type
_atom_site_calc_flag
_atom_site_refinement_flags
_atom_site_occupancy
_atom_site_symmetry_multiplicity
_atom_site_disorder_assembly
_atom_site_disorder_group
N N1 0.2977(3) 0.58327(19) 0.70594(15) 0.0351(5) Uani d . 1 1 B .
C C1 0.2805(3) 0.4588(3) 0.80197(18) 0.0412(6) Uani d . 1 1 . .
H H1A 0.3981 0.3908 0.8092 0.049 Uiso calc R 1 1 A 1
H H1B 0.1808 0.4032 0.7947 0.049 Uiso calc R 1 1 A 1
C C2A 0.2298(6) 0.5486(4) 0.9047(3) 0.0419(8) Uani d PU 0.672(5) 1 B 1
H H2A1 0.0953 0.5827 0.9146 0.050 Uiso calc PR 0.672(5) 1 B 1
H H2A2 0.2676 0.4865 0.9761 0.050 Uiso calc PR 0.672(5) 1 B 1
C C2B 0.3452(12) 0.5011(9) 0.9026(6) 0.0419(8) Uani d PU 0.328(5) 1 B 2
H H2B1 0.4735 0.4537 0.9134 0.050 Uiso calc PR 0.328(5) 1 B 2
H H2B2 0.2642 0.4719 0.9724 0.050 Uiso calc PR 0.328(5) 1 B 2
C C5 0.2756(3) 0.5797(2) 0.59352(17) 0.0308(5) Uani d . 1 1 . .
C C8 0.2277(3) 0.5789(3) 0.36579(18) 0.0367(5) Uani d . 1 1 B .
O O3 -0.0755(2) 0.8596(2) 0.64410(15) 0.0488(5) Uani d . 1 1 B .
C C7 0.2484(3) 0.7115(3) 0.39876(18) 0.0365(5) Uani d . 1 1 . .
H H7 0.2451 0.7994 0.3446 0.044 Uiso calc R 1 1 B .
C C10 0.2506(3) 0.4473(2) 0.55766(19) 0.0352(5) Uani d . 1 1 B .
H H10 0.2504 0.3591 0.6112 0.042 Uiso calc R 1 1 . .
C C4 0.3558(3) 0.7113(2) 0.74133(18) 0.0348(5) Uani d . 1 1 . .
H H4 0.4904 0.7105 0.7159 0.042 Uiso calc R 1 1 B .
C C11 0.2999(3) 0.8593(2) 0.54725(18) 0.0369(5) Uani d . 1 1 . .
H H11A 0.2216 0.9420 0.5043 0.044 Uiso calc R 1 1 B .
H H11B 0.4302 0.8752 0.5273 0.044 Uiso calc R 1 1 . .
O O4 -0.0134(2) 0.8945(2) 0.81674(14) 0.0480(5) Uani d . 1 1 B .
O O1 0.1913(3) 0.4596(2) 0.21612(16) 0.0595(6) Uani d . 1 1 B .
C C6 0.2741(3) 0.7141(2) 0.51212(17) 0.0326(5) Uani d . 1 1 B .
N N2 0.2021(3) 0.5793(3) 0.24618(17) 0.0465(5) Uani d . 1 1 . .
O O2 0.1926(4) 0.6986(2) 0.17861(16) 0.0722(7) Uani d . 1 1 B .
C C12 0.2475(3) 0.8588(2) 0.67809(17) 0.0332(5) Uani d . 1 1 B .
C C9 0.2265(3) 0.4462(3) 0.4446(2) 0.0375(5) Uani d . 1 1 . .
H H9 0.2097 0.3582 0.4212 0.045 Uiso calc R 1 1 B .
C C14 0.0328(3) 0.8707(2) 0.70870(18) 0.0344(5) Uani d . 1 1 . .
N N3 0.3742(3) 1.0864(2) 0.72921(19) 0.0522(6) Uani d . 1 1 B .
C C13 0.3147(3) 0.9878(3) 0.70977(19) 0.0389(5) Uani d . 1 1 . .
C C3 0.3340(4) 0.6763(3) 0.8734(2) 0.0485(6) Uani d . 1 1 B .
H H3A 0.4566 0.6512 0.9028 0.058 Uiso calc R 1 1 C 1
H H3B 0.2651 0.7623 0.9053 0.058 Uiso calc R 1 1 C 1
C C15 -0.2116(4) 0.8961(3) 0.8615(2) 0.0541(7) Uani d . 1 1 . .
H H15A -0.2559 0.8064 0.8495 0.065 Uiso calc R 1 1 B .
H H15B -0.2880 0.9831 0.8219 0.065 Uiso calc R 1 1 . .
C C16 -0.2252(5) 0.9021(4) 0.9866(3) 0.0725(9) Uani d . 1 1 B .
H H16A -0.1379 0.8220 1.0232 0.109 Uiso calc R 1 1 . .
H H16B -0.3511 0.8914 1.0207 0.109 Uiso calc R 1 1 . .
H H16C -0.1953 0.9968 0.9969 0.109 Uiso calc R 1 1 . .

loop_
_atom_site_aniso_label
_atom_site_aniso_U_11
_atom_site_aniso_U_22
_atom_site_aniso_U_33
_atom_site_aniso_U_12
_atom_site_aniso_U_13
_atom_site_aniso_U_23
N1 0.0446(11) 0.0312(9) 0.0282(9) -0.0060(7) -0.0043(7) -0.0011(7)
C1 0.0448(13) 0.0414(12) 0.0345(12) -0.0088(10) -0.0089(9) 0.0067(9)
C2A 0.0446(19) 0.0502(19) 0.0286(14) -0.0076(16) -0.0043(15) 0.0000(13)
C2B 0.0446(19) 0.0502(19) 0.0286(14) -0.0076(16) -0.0043(15) 0.0000(13)
C5 0.0278(10) 0.0339(10) 0.0285(10) -0.0011(8) -0.0013(8) -0.0037(8)
C8 0.0303(11) 0.0500(13) 0.0301(11) -0.0029(9) -0.0021(8) -0.0110(9)
O3 0.0427(10) 0.0580(11) 0.0475(10) -0.0053(8) -0.0129(8) -0.0095(8)
C7 0.0353(11) 0.0414(11) 0.0299(11) -0.0042(9) -0.0003(8) -0.0014(8)
C10 0.0342(11) 0.0329(10) 0.0366(11) -0.0028(8) -0.0001(9) -0.0054(8)
C4 0.0345(11) 0.0350(11) 0.0345(11) -0.0019(8) -0.0063(8) -0.0058(8)
C11 0.0454(12) 0.0344(11) 0.0299(11) -0.0104(9) -0.0007(9) -0.0006(8)
O4 0.0382(9) 0.0667(11) 0.0412(9) -0.0079(8) -0.0005(7) -0.0168(8)
O1 0.0681(13) 0.0687(13) 0.0492(11) -0.0066(10) -0.0115(9) -0.0284(9)
C6 0.0319(10) 0.0356(11) 0.0294(10) -0.0054(8) -0.0015(8) -0.0041(8)
N2 0.0432(11) 0.0633(14) 0.0342(10) -0.0040(10) -0.0055(8) -0.0141(9)
O2 0.1117(19) 0.0696(13) 0.0376(11) -0.0166(12) -0.0238(11) -0.0003(9)
C12 0.0382(11) 0.0316(10) 0.0304(10) -0.0066(8) -0.0027(8) -0.0059(8)
C9 0.0331(11) 0.0392(11) 0.0420(12) -0.0027(9) -0.0024(9) -0.0150(9)
C14 0.0383(11) 0.0293(10) 0.0346(11) -0.0034(8) -0.0051(9) -0.0033(8)
N3 0.0609(14) 0.0443(12) 0.0561(14) -0.0191(10) -0.0045(10) -0.0106(10)
C13 0.0408(12) 0.0392(12) 0.0365(12) -0.0057(9) -0.0052(9) -0.0049(9)
C3 0.0611(16) 0.0466(13) 0.0353(12) 0.0052(11) -0.0143(11) -0.0053(10)
C15 0.0392(14) 0.0663(17) 0.0566(16) -0.0072(12) 0.0027(11) -0.0148(13)
C16 0.0599(19) 0.098(2) 0.0578(18) -0.0145(17) 0.0146(14) -0.0208(17)

loop_
_atom_type_symbol
_atom_type_description
_atom_type_scat_dispersion_real
_atom_type_scat_dispersion_imag
_atom_type_scat_source
C C 0.0033 0.0016 'International Tables Vol C Tables 4.2.6.8 and 6.1.1.4'
H H 0.0000 0.0000 'International Tables Vol C Tables 4.2.6.8 and 6.1.1.4'
N N 0.0061 0.0033 'International Tables Vol C Tables 4.2.6.8 and 6.1.1.4'
O O 0.0106 0.0060 'International Tables Vol C Tables 4.2.6.8 and 6.1.1.4'

loop_
_geom_angle_atom_site_label_1
_geom_angle_atom_site_label_2
_geom_angle_atom_site_label_3
_geom_angle
C5 N1 C4 122.46(16)
C5 N1 C1 125.17(17)
C4 N1 C1 112.23(16)
N1 C1 C2B 107.2(3)
N1 C1 C2A 99.7(2)
C2B C1 C2A 33.3(3)
N1 C1 H1A 111.8
C2B C1 H1A 79.1
C2A C1 H1A 111.8
N1 C1 H1B 111.8
C2B C1 H1B 132.2
C2A C1 H1B 111.8
H1A C1 H1B 109.6
C3 C2A C1 105.5(2)
C3 C2A H2A1 110.6
C1 C2A H2A1 110.6
C3 C2A H2A2 110.6
C1 C2A H2A2 110.6
H2A1 C2A H2A2 108.8
C1 C2B C3 104.8(5)
C1 C2B H2B1 110.8
C3 C2B H2B1 110.8
C1 C2B H2B2 110.8
C3 C2B H2B2 110.8
H2B1 C2B H2B2 108.9
N1 C5 C10 121.69(18)
N1 C5 C6 118.85(18)
C10 C5 C6 119.45(18)
C7 C8 C9 121.76(19)
C7 C8 N2 118.9(2)
C9 C8 N2 119.3(2)
C8 C7 C6 120.1(2)
C8 C7 H7 119.9
C6 C7 H7 119.9
C9 C10 C5 120.9(2)
C9 C10 H10 119.5
C5 C10 H10 119.5
N1 C4 C3 104.31(17)
N1 C4 C12 109.20(16)
C3 C4 C12 119.69(19)
N1 C4 H4 107.7
C3 C4 H4 107.7
C12 C4 H4 107.7
C6 C11 C12 112.16(16)
C6 C11 H11A 109.2
C12 C11 H11A 109.2
C6 C11 H11B 109.2
C12 C11 H11B 109.2
H11A C11 H11B 107.9
C14 O4 C15 116.71(18)
C7 C6 C5 119.03(19)
C7 C6 C11 119.84(18)
C5 C6 C11 121.13(18)
O2 N2 O1 122.4(2)
O2 N2 C8 118.9(2)
O1 N2 C8 118.7(2)
C13 C12 C14 109.33(18)
C13 C12 C11 108.76(17)
C14 C12 C11 110.85(17)
C13 C12 C4 108.75(17)
C14 C12 C4 112.53(16)
C11 C12 C4 106.51(17)
C10 C9 C8 118.7(2)
C10 C9 H9 120.6
C8 C9 H9 120.6
O3 C14 O4 125.2(2)
O3 C14 C12 124.4(2)
O4 C14 C12 110.42(17)
N3 C13 C12 176.2(3)
C2A C3 C4 106.2(2)
C2A C3 C2B 33.3(3)
C4 C3 C2B 104.6(3)
C2A C3 H3A 110.5
C4 C3 H3A 110.5
C2B C3 H3A 80.7
C2A C3 H3B 110.5
C4 C3 H3B 110.5
C2B C3 H3B 136.8
H3A C3 H3B 108.7
O4 C15 C16 107.2(2)
O4 C15 H15A 110.3
C16 C15 H15A 110.3
O4 C15 H15B 110.3
C16 C15 H15B 110.3
H15A C15 H15B 108.5
C15 C16 H16A 109.5
C15 C16 H16B 109.5
H16A C16 H16B 109.5
C15 C16 H16C 109.5
H16A C16 H16C 109.5
H16B C16 H16C 109.5

loop_
_geom_bond_atom_site_label_1
_geom_bond_atom_site_label_2
_geom_bond_distance
N1 C5 1.366(3)
N1 C4 1.455(3)
N1 C1 1.461(3)
C1 C2B 1.470(7)
C1 C2A 1.562(4)
C1 H1A 0.9700
C1 H1B 0.9700
C2A C3 1.461(4)
C2A H2A1 0.9700
C2A H2A2 0.9700
C2B C3 1.568(8)
C2B H2B1 0.9700
C2B H2B2 0.9700
C5 C10 1.402(3)
C5 C6 1.415(3)
C8 C7 1.379(3)
C8 C9 1.389(3)
C8 N2 1.449(3)
O3 C14 1.190(3)
C7 C6 1.382(3)
C7 H7 0.9300
C10 C9 1.373(3)
C10 H10 0.9300
C4 C3 1.528(3)
C4 C12 1.556(3)
C4 H4 0.9800
C11 C6 1.510(3)
C11 C12 1.544(3)
C11 H11A 0.9700
C11 H11B 0.9700
O4 C14 1.327(3)
O4 C15 1.461(3)
O1 N2 1.231(3)
N2 O2 1.226(3)
C12 C13 1.475(3)
C12 C14 1.538(3)
C9 H9 0.9300
N3 C13 1.133(3)
C3 H3A 0.9700
C3 H3B 0.9700
C15 C16 1.480(4)
C15 H15A 0.9700
C15 H15B 0.9700
C16 H16A 0.9600
C16 H16B 0.9600
C16 H16C 0.9600

loop_
_geom_hbond_atom_site_label_D
_geom_hbond_atom_site_label_H
_geom_hbond_atom_site_label_A
_geom_hbond_site_symmetry_A
_geom_hbond_distance_DH
_geom_hbond_distance_HA
_geom_hbond_distance_DA
_geom_hbond_angle_DHA
C11 H11A O3 2_576 0.97 2.48 3.432(3) 166.6

loop_
_geom_torsion_atom_site_label_1
_geom_torsion_atom_site_label_2
_geom_torsion_atom_site_label_3
_geom_torsion_atom_site_label_4
_geom_torsion
C5 N1 C1 C2B 170.8(4)
C4 N1 C1 C2B -4.9(4)
C5 N1 C1 C2A -155.8(2)
C4 N1 C1 C2A 28.5(3)
N1 C1 C2A C3 -34.5(3)
C2B C1 C2A C3 72.1(6)
N1 C1 C2B C3 19.3(6)
C2A C1 C2B C3 -62.0(5)
C4 N1 C5 C10 169.18(19)
C1 N1 C5 C10 -6.1(3)
C4 N1 C5 C6 -12.2(3)
C1 N1 C5 C6 172.52(19)
C9 C8 C7 C6 1.8(3)
N2 C8 C7 C6 -179.62(19)
N1 C5 C10 C9 179.25(19)
C6 C5 C10 C9 0.6(3)
C5 N1 C4 C3 172.03(19)
C1 N1 C4 C3 -12.1(2)
C5 N1 C4 C12 43.0(3)
C1 N1 C4 C12 -141.17(18)
C8 C7 C6 C5 -1.0(3)
C8 C7 C6 C11 179.0(2)
N1 C5 C6 C7 -178.85(19)
C10 C5 C6 C7 -0.2(3)
N1 C5 C6 C11 1.1(3)
C10 C5 C6 C11 179.78(19)
C12 C11 C6 C7 157.10(19)
C12 C11 C6 C5 -22.9(3)
C7 C8 N2 O2 -2.7(3)
C9 C8 N2 O2 175.9(2)
C7 C8 N2 O1 177.1(2)
C9 C8 N2 O1 -4.3(3)
C6 C11 C12 C13 167.79(18)
C6 C11 C12 C14 -72.0(2)
C6 C11 C12 C4 50.7(2)
N1 C4 C12 C13 -177.03(18)
C3 C4 C12 C13 63.0(3)
N1 C4 C12 C14 61.7(2)
C3 C4 C12 C14 -58.3(3)
N1 C4 C12 C11 -60.0(2)
C3 C4 C12 C11 -179.95(19)
C5 C10 C9 C8 0.1(3)
C7 C8 C9 C10 -1.4(3)
N2 C8 C9 C10 -179.92(18)
C15 O4 C14 O3 4.6(3)
C15 O4 C14 C12 -175.16(19)
C13 C12 C14 O3 130.1(2)
C11 C12 C14 O3 10.2(3)
C4 C12 C14 O3 -108.9(2)
C13 C12 C14 O4 -50.1(2)
C11 C12 C14 O4 -169.98(16)
C4 C12 C14 O4 70.9(2)
C14 C12 C13 N3 -151(4)
C11 C12 C13 N3 -29(4)
C4 C12 C13 N3 86(4)
C1 C2A C3 C4 28.8(3)
C1 C2A C3 C2B -63.2(5)
N1 C4 C3 C2A -11.4(3)
C12 C4 C3 C2A 111.1(3)
N1 C4 C3 C2B 23.2(4)
C12 C4 C3 C2B 145.6(4)
C1 C2B C3 C2A 71.0(6)
C1 C2B C3 C4 -26.4(6)
C14 O4 C15 C16 172.0(2)
